data_7203198
loop_
_publ_author_name
'Zeng, Qingdao'
'Wu, Dongxia'
'Ma, Hongwei'
'Shu, Chuying'
'Li, Yan'
'Wang, Chen'

_publ_section_title
;
 Polymeric hydrogen-bonded supramolecules by self-assembling of
 adamantane derivatives with bipyridines
;
_journal_issue 2
_journal_name_full CrystEngComm
_journal_page_first 189
_journal_paper_doi 10.1039/b516212b
_journal_volume 8
_journal_year 2006
_chemical_formula_sum 'C32 H32 N2 O2 S'
_chemical_formula_weight 508.66
_chemical_name_systematic
;
?
;
_space_group_IT_number 52
_symmetry_cell_setting orthorhombic
_symmetry_space_group_name_Hall '-P 2a 2bc'
_symmetry_space_group_name_H-M 'P n n a'
_atom_sites_solution_hydrogens
;
hydrogen atoms are generated by HFIX instructions' or difmap
;
_atom_sites_solution_primary direct
_atom_sites_solution_secondary difmap
_audit_creation_method SHELXL-97
_cell_angle_alpha 90.00
_cell_angle_beta 90.00
_cell_angle_gamma 90.00
_cell_formula_units_Z 4
_cell_length_a 12.632(3)
_cell_length_b 32.034(6)
_cell_length_c 6.2215(12)
_cell_measurement_reflns_used 12032
_cell_measurement_temperature 293(2)
_cell_measurement_theta_max 17.48
_cell_measurement_theta_min 1.27
_cell_volume 2517.6(9)
_computing_cell_refinement
;
Molecular Structure Corporation (1994)
MSC/AFC Diffractometer Control Software
MSC, 3200 Research Forest Drive, The
Woodlands, TX 77381 USA.
;
_computing_data_collection
;
Molecular Structure Corporation (1994)
MSC/AFC Diffractometer Control Software
MSC, 3200 Research Forest Drive, The
Woodlands, TX 77381, USA.
;
_computing_data_reduction
;
Sheldrick, G. M. (1998) SHELXS98, Program
for the Solution of Crystal Structure,
University of Gottingen, Germany.
;
_computing_molecular_graphics
;
Interactive Molecular Graphics XP, Virsion
4.2 for MSDOS (1990), Siemens Analytical
X-ray Instruments Inc., Madison, Wisconsin,
USA.
;
_computing_publication_material
;
Sheldrick, G. M. (1998) SHELXL98, Program
for the refinement of Crystal Structure,
University of Gottingen, Germany.
;
_computing_structure_refinement
;
Sheldrick, G. M. (1998) SHELXL98, Program
for the Refinement of Crystal Structure,
University of Gottingen, Germany.
;
_computing_structure_solution
;
Sheldrick, G. M. (1998) SHELXS98, Program
for the Solution of Crystal Structure,
University of Gottingen, Germany.
;
_diffrn_ambient_temperature 293(2)
_diffrn_detector_area_resol_mean '100x100 microns'
_diffrn_measured_fraction_theta_full 0.983
_diffrn_measured_fraction_theta_max 0.983
_diffrn_measurement_device_type 'Rigaku RAXIS RAPID IP'
_diffrn_measurement_method Oscillation
_diffrn_radiation_monochromator graphite
_diffrn_radiation_source 'fine-focus sealed tube'
_diffrn_radiation_type MoK\a
_diffrn_radiation_wavelength 0.71073
_diffrn_reflns_av_R_equivalents 0.0816
_diffrn_reflns_av_sigmaI/netI 0.1305
_diffrn_reflns_limit_h_max 16
_diffrn_reflns_limit_h_min -16
_diffrn_reflns_limit_k_max 41
_diffrn_reflns_limit_k_min -41
_diffrn_reflns_limit_l_max 8
_diffrn_reflns_limit_l_min -8
_diffrn_reflns_number 12032
_diffrn_reflns_theta_full 27.48
_diffrn_reflns_theta_max 27.48
_diffrn_reflns_theta_min 1.27
_exptl_absorpt_coefficient_mu 0.163
_exptl_absorpt_correction_T_max 0.989
_exptl_absorpt_correction_T_min 0.705
_exptl_absorpt_correction_type empirical
_exptl_crystal_colour Colourless
_exptl_crystal_density_diffrn 1.342
_exptl_crystal_density_method 'not measured'
_exptl_crystal_F_000 1080
_exptl_crystal_size_max 0.60
_exptl_crystal_size_mid 0.30
_exptl_crystal_size_min 0.07
_refine_diff_density_max 0.211
_refine_diff_density_min -0.222
_refine_diff_density_rms 0.050
_refine_ls_extinction_coef 0.0078(3)
_refine_ls_extinction_expression Fc^*^=kFc[1+0.001xFc^2^\l^3^/sin(2\q)]^-1/4^
_refine_ls_extinction_method SHELXL
_refine_ls_goodness_of_fit_ref 0.826
_refine_ls_hydrogen_treatment
;
hydrogen coordinates ride on the coordinates
of the previous atom, the isotropic U values
are 1.2 OR 1.5 time over the U values of the
previous atom.
;
_refine_ls_matrix_type full
_refine_ls_number_parameters 170
_refine_ls_number_reflns 2839
_refine_ls_number_restraints 0
_refine_ls_restrained_S_all 0.826
_refine_ls_R_factor_all 0.1351
_refine_ls_R_factor_gt 0.0433
_refine_ls_shift/su_max 0.001
_refine_ls_shift/su_mean 0.000
_refine_ls_structure_factor_coef Fsqd
_refine_ls_weighting_details 'calc w=1/[\s^2^(Fo^2^)+(0.0154P)^2^+0.0000P] where P=(Fo^2^+2Fc^2^)/3'
_refine_ls_weighting_scheme calc
_refine_ls_wR_factor_gt 0.0634
_refine_ls_wR_factor_ref 0.0769
_reflns_number_gt 1025
_reflns_number_total 2839
_reflns_threshold_expression >2sigma(I)
_cod_data_source_file b516212b.txt
_cod_data_source_block compound_2
_cod_depositor_comments
;
The following automatic conversions were performed:
'_symmetry_cell_setting' value 'Orthorhombic' changed to 'orthorhombic'
according to '/home/saulius/struct/CIF-dictionaries/cif_core.dic'
dictionary named 'cif_core.dic' version 2.4.1 from
2010-06-29.

'_exptl_absorpt_correction_type' value 'Empirical' changed to
'empirical' according to
'/home/saulius/struct/CIF-dictionaries/cif_core.dic' dictionary named
'cif_core.dic' version 2.4.1 from 2010-06-29.

Automatic conversion script
Id: cif_fix_enum 1527 2010-12-29 10:47:43Z saulius 
;
_cod_original_sg_symbol_H-M Pnna
_cod_database_code 7203198

loop_
_symmetry_equiv_pos_as_xyz
'x, y, z'
'-x+1/2, -y, z'
'-x+1/2, y+1/2, -z+1/2'
'x, -y+1/2, -z+1/2'
'-x, -y, -z'
'x-1/2, y, -z'
'x-1/2, -y-1/2, z-1/2'
'-x, y-1/2, z-1/2'

loop_
_atom_site_label
_atom_site_type_symbol
_atom_site_fract_x
_atom_site_fract_y
_atom_site_fract_z
_atom_site_U_iso_or_equiv
_atom_site_adp_type
_atom_site_occupancy
_atom_site_symmetry_multiplicity
_atom_site_calc_flag
_atom_site_refinement_flags
_atom_site_disorder_assembly
_atom_site_disorder_group
S1 S 0.2500 0.5000 1.23820(18) 0.0872(4) Uani 1 2 d S . .
O1 O 0.62019(12) 0.41034(4) 0.4848(3) 0.0714(5) Uani 1 1 d . . .
HO1 H 0.5580 0.4178 0.5826 0.080 Uiso 1 1 d . . .
N1 N 0.48898(16) 0.43445(6) 0.8175(3) 0.0654(6) Uani 1 1 d . . .
C1 C 0.92890(15) 0.28856(6) 0.6953(3) 0.0362(5) Uani 1 1 d . . .
C2 C 1.00036(16) 0.27723(5) 0.5065(4) 0.0424(5) Uani 1 1 d . . .
H2A H 1.0450 0.3009 0.4711 0.051 Uiso 1 1 calc R . .
H2B H 0.9571 0.2709 0.3818 0.051 Uiso 1 1 calc R . .
C3 C 0.8623(2) 0.2500 0.7500 0.0365(7) Uani 1 2 d S . .
H3A H 0.8170 0.2565 0.8714 0.044 Uiso 0.50 1 calc PR . .
H3B H 0.8170 0.2435 0.6286 0.044 Uiso 0.50 1 calc PR . .
C4 C 1.00026(17) 0.29780(5) 0.8855(3) 0.0449(6) Uani 1 1 d . . .
H4A H 0.9572 0.3049 1.0093 0.054 Uiso 1 1 calc R . .
H4B H 1.0447 0.3217 0.8523 0.054 Uiso 1 1 calc R . .
C5 C 1.06995(15) 0.23955(6) 0.5602(3) 0.0453(6) Uani 1 1 d . . .
H5 H 1.1140 0.2327 0.4354 0.054 Uiso 1 1 calc R . .
C6 C 1.1410(2) 0.2500 0.7500 0.0478(8) Uani 1 2 d S . .
H6A H 1.1859 0.2736 0.7155 0.057 Uiso 0.50 1 calc PR . .
H6B H 1.1859 0.2264 0.7845 0.057 Uiso 0.50 1 calc PR . .
C7 C 0.85326(16) 0.32382(6) 0.6433(3) 0.0374(5) Uani 1 1 d . . .
C8 C 0.77616(16) 0.33526(6) 0.7895(4) 0.0461(6) Uani 1 1 d . . .
H8 H 0.7763 0.3230 0.9249 0.055 Uiso 1 1 calc R . .
C9 C 0.69886(16) 0.36430(6) 0.7416(4) 0.0505(6) Uani 1 1 d . . .
H9 H 0.6486 0.3715 0.8444 0.061 Uiso 1 1 calc R . .
C10 C 0.69638(18) 0.38247(7) 0.5419(4) 0.0492(6) Uani 1 1 d . . .
C11 C 0.77389(18) 0.37306(7) 0.3983(4) 0.0551(6) Uani 1 1 d . . .
H11 H 0.7753 0.3863 0.2652 0.066 Uiso 1 1 calc R . .
C12 C 0.85091(18) 0.34384(6) 0.4495(4) 0.0487(6) Uani 1 1 d . . .
H12 H 0.9028 0.3377 0.3483 0.058 Uiso 1 1 calc R . .
C13 C 0.46178(19) 0.42132(7) 1.0111(5) 0.0672(8) Uani 1 1 d . . .
H13 H 0.4957 0.3977 1.0645 0.081 Uiso 1 1 calc R . .
C14 C 0.38763(18) 0.43986(7) 1.1381(4) 0.0629(7) Uani 1 1 d . . .
H14 H 0.3702 0.4286 1.2712 0.075 Uiso 1 1 calc R . .
C15 C 0.33913(16) 0.47548(7) 1.0660(4) 0.0541(7) Uani 1 1 d . . .
C16 C 0.36898(16) 0.49052(8) 0.8700(4) 0.0604(7) Uani 1 1 d . . .
H16 H 0.3403 0.5152 0.8173 0.072 Uiso 1 1 calc R . .
C17 C 0.44203(17) 0.46862(7) 0.7517(4) 0.0630(7) Uani 1 1 d . . .
H17 H 0.4593 0.4787 0.6160 0.076 Uiso 1 1 calc R . .

loop_
_atom_site_aniso_label
_atom_site_aniso_U_11
_atom_site_aniso_U_22
_atom_site_aniso_U_33
_atom_site_aniso_U_23
_atom_site_aniso_U_13
_atom_site_aniso_U_12
S1 0.0691(6) 0.1352(9) 0.0574(6) 0.000 0.000 0.0325(7)
O1 0.0646(10) 0.0774(10) 0.0721(11) 0.0060(12) -0.0031(10) 0.0294(10)
N1 0.0626(14) 0.0564(12) 0.0771(17) 0.0042(13) 0.0028(13) 0.0071(12)
C1 0.0392(12) 0.0381(11) 0.0314(12) -0.0053(11) 0.0036(10) 0.0007(11)
C2 0.0499(13) 0.0420(11) 0.0355(11) -0.0044(12) 0.0090(11) -0.0076(12)
C3 0.0377(16) 0.0391(16) 0.0328(17) -0.0038(16) 0.000 0.000
C4 0.0513(14) 0.0444(12) 0.0391(12) -0.0063(11) 0.0017(13) -0.0083(12)
C5 0.0438(13) 0.0519(13) 0.0402(14) -0.0051(12) 0.0104(11) 0.0053(11)
C6 0.0385(17) 0.0494(18) 0.056(2) -0.0041(19) 0.000 0.000
C7 0.0400(12) 0.0356(12) 0.0365(12) -0.0047(11) 0.0040(12) -0.0047(10)
C8 0.0501(15) 0.0454(12) 0.0428(14) 0.0042(12) 0.0051(12) 0.0003(12)
C9 0.0430(13) 0.0555(13) 0.0531(15) -0.0034(14) 0.0072(13) 0.0062(13)
C10 0.0504(14) 0.0480(13) 0.0491(15) -0.0027(14) -0.0041(13) 0.0057(12)
C11 0.0673(16) 0.0561(15) 0.0419(13) 0.0069(13) 0.0014(14) 0.0079(14)
C12 0.0601(15) 0.0450(12) 0.0410(14) -0.0003(12) 0.0074(13) 0.0017(13)
C13 0.0667(19) 0.0501(14) 0.085(2) 0.0169(18) -0.0017(18) 0.0041(15)
C14 0.0610(18) 0.0652(16) 0.0625(17) 0.0157(16) 0.0076(16) -0.0096(15)
C15 0.0443(14) 0.0600(15) 0.0578(17) 0.0035(14) -0.0021(13) 0.0010(12)
C16 0.0499(15) 0.0607(17) 0.0706(18) 0.0169(15) 0.0022(15) 0.0065(14)
C17 0.0574(16) 0.0687(16) 0.0629(17) 0.0185(17) 0.0058(16) 0.0002(15)

loop_
_atom_type_symbol
_atom_type_description
_atom_type_scat_dispersion_real
_atom_type_scat_dispersion_imag
_atom_type_scat_source
C C 0.0033 0.0016 'International Tables Vol C Tables 4.2.6.8 and 6.1.1.4'
H H 0.0000 0.0000 'International Tables Vol C Tables 4.2.6.8 and 6.1.1.4'
N N 0.0061 0.0033 'International Tables Vol C Tables 4.2.6.8 and 6.1.1.4'
O O 0.0106 0.0060 'International Tables Vol C Tables 4.2.6.8 and 6.1.1.4'
S S 0.1246 0.1234 'International Tables Vol C Tables 4.2.6.8 and 6.1.1.4'

loop_
_geom_angle_atom_site_label_1
_geom_angle_atom_site_label_2
_geom_angle_atom_site_label_3
_geom_angle
_geom_angle_site_symmetry_1
_geom_angle_site_symmetry_3
_geom_angle_publ_flag
C15 S1 C15 104.06(17) . 2_565 ?
C17 N1 C13 115.6(2) . . ?
C7 C1 C4 113.34(17) . . ?
C7 C1 C2 112.72(16) . . ?
C4 C1 C2 107.19(16) . . ?
C7 C1 C3 107.60(15) . . ?
C4 C1 C3 108.08(15) . . ?
C2 C1 C3 107.69(14) . . ?
C1 C2 C5 111.07(17) . . ?
C1 C3 C1 113.4(2) 4_556 . ?
C1 C4 C5 111.31(16) . 4_556 ?
C6 C5 C4 109.97(16) . 4_556 ?
C6 C5 C2 109.58(15) . . ?
C4 C5 C2 109.63(15) 4_556 . ?
C5 C6 C5 107.6(2) . 4_556 ?
C12 C7 C8 116.17(19) . . ?
C12 C7 C1 123.53(19) . . ?
C8 C7 C1 120.12(18) . . ?
C9 C8 C7 122.3(2) . . ?
C10 C9 C8 119.8(2) . . ?
C11 C10 O1 118.9(2) . . ?
C11 C10 C9 119.0(2) . . ?
O1 C10 C9 122.1(2) . . ?
C10 C11 C12 120.3(2) . . ?
C7 C12 C11 122.3(2) . . ?
N1 C13 C14 124.7(2) . . ?
C13 C14 C15 118.7(2) . . ?
C16 C15 C14 117.6(2) . . ?
C16 C15 S1 124.7(2) . . ?
C14 C15 S1 117.6(2) . . ?
C15 C16 C17 119.0(2) . . ?
N1 C17 C16 124.3(2) . . ?

loop_
_geom_bond_atom_site_label_1
_geom_bond_atom_site_label_2
_geom_bond_distance
_geom_bond_site_symmetry_2
_geom_bond_publ_flag
S1 C15 1.741(2) . ?
S1 C15 1.741(2) 2_565 ?
O1 C10 1.360(2) . ?
N1 C17 1.310(3) . ?
N1 C13 1.321(3) . ?
C1 C7 1.514(3) . ?
C1 C4 1.517(3) . ?
C1 C2 1.525(3) . ?
C1 C3 1.533(2) . ?
C2 C5 1.530(2) . ?
C3 C1 1.533(2) 4_556 ?
C4 C5 1.523(2) 4_556 ?
C5 C6 1.521(2) . ?
C5 C4 1.523(2) 4_556 ?
C6 C5 1.521(2) 4_556 ?
C7 C12 1.366(3) . ?
C7 C8 1.382(3) . ?
C8 C9 1.381(2) . ?
C9 C10 1.372(3) . ?
C10 C11 1.359(3) . ?
C11 C12 1.387(3) . ?
C13 C14 1.362(3) . ?
C14 C15 1.371(3) . ?
C15 C16 1.364(3) . ?
C16 C17 1.373(3) . ?
